data_2210967
loop_
_publ_author_name
'Qian, Heng-Yu'
'Yin, Zhi-Gang'
'Jia Jia'
'Zhou Na'
'Feng Ling-Qin'

_publ_section_title
;
 4-Nitroaniline: a redetermination
;
_journal_coeditor_code DN2073
_journal_issue 11
_journal_name_full 'Acta Crystallographica Section E'
_journal_page_first o5048
_journal_page_last o5049
_journal_paper_doi 10.1107/S1600536806040608
_journal_volume 62
_journal_year 2006
_chemical_formula_iupac 'C6 H6 N2 O2'
_chemical_formula_moiety 'C6 H6 N2 O2'
_chemical_formula_sum 'C6 H6 N2 O2'
_chemical_formula_weight 138.13
_chemical_name_systematic
;
4-nitroaniline
;
_space_group_IT_number 14
_symmetry_cell_setting monoclinic
_symmetry_space_group_name_Hall '-P 2yn'
_symmetry_space_group_name_H-M 'P 1 21/n 1'
_atom_sites_solution_hydrogens geom
_atom_sites_solution_primary direct
_atom_sites_solution_secondary difmap
_cell_angle_alpha 90.00
_cell_angle_beta 91.43(3)
_cell_angle_gamma 90.00
_cell_formula_units_Z 4
_cell_length_a 8.6010(10)
_cell_length_b 6.0430(10)
_cell_length_c 12.352(2)
_cell_measurement_reflns_used 1869
_cell_measurement_temperature 298(2)
_cell_measurement_theta_max 28.1
_cell_measurement_theta_min 2.7
_cell_volume 641.81(17)
_computing_cell_refinement 'SAINT (Bruker, 1998)'
_computing_data_collection 'SMART (Bruker, 1998)'
_computing_data_reduction SAINT
_computing_molecular_graphics 'SHELXTL (Sheldrick, 1997b) and PLATON (Spek, 2003)'
_computing_publication_material SHELXTL
_computing_structure_refinement 'SHELXL97 (Sheldrick, 1997a)'
_computing_structure_solution 'SHELXS97 (Sheldrick, 1997a)'
_diffrn_ambient_temperature 298(2)
_diffrn_measured_fraction_theta_full 0.999
_diffrn_measured_fraction_theta_max 0.999
_diffrn_measurement_device_type 'Bruker SMART CCD area-detector'
_diffrn_measurement_method '\w scans'
_diffrn_radiation_monochromator graphite
_diffrn_radiation_source 'fine-focus sealed tube'
_diffrn_radiation_type MoK\a
_diffrn_radiation_wavelength 0.71073
_diffrn_reflns_av_R_equivalents 0.0377
_diffrn_reflns_av_sigmaI/netI 0.0252
_diffrn_reflns_limit_h_max 10
_diffrn_reflns_limit_h_min -10
_diffrn_reflns_limit_k_max 7
_diffrn_reflns_limit_k_min -7
_diffrn_reflns_limit_l_max 14
_diffrn_reflns_limit_l_min -15
_diffrn_reflns_number 4953
_diffrn_reflns_theta_full 26.50
_diffrn_reflns_theta_max 26.50
_diffrn_reflns_theta_min 2.85
_exptl_absorpt_coefficient_mu 0.110
_exptl_absorpt_correction_T_max 0.9804
_exptl_absorpt_correction_T_min 0.9677
_exptl_absorpt_correction_type multi-scan
_exptl_absorpt_process_details '(SADABS; Sheldrick, 1996)'
_exptl_crystal_colour colorless
_exptl_crystal_density_diffrn 1.430
_exptl_crystal_density_method 'not measured'
_exptl_crystal_description block
_exptl_crystal_F_000 288
_exptl_crystal_size_max 0.30
_exptl_crystal_size_mid 0.23
_exptl_crystal_size_min 0.18
_refine_diff_density_max 0.135
_refine_diff_density_min -0.121
_refine_ls_extinction_method none
_refine_ls_goodness_of_fit_ref 1.072
_refine_ls_hydrogen_treatment constr
_refine_ls_matrix_type full
_refine_ls_number_parameters 91
_refine_ls_number_reflns 1334
_refine_ls_number_restraints 0
_refine_ls_restrained_S_all 1.072
_refine_ls_R_factor_all 0.0428
_refine_ls_R_factor_gt 0.0326
_refine_ls_shift/su_max 0.001
_refine_ls_shift/su_mean 0.000
_refine_ls_structure_factor_coef Fsqd
_refine_ls_weighting_details 'calc w=1/[\s^2^(Fo^2^)+(0.0410P)^2^+0.0481P] where P=(Fo^2^+2Fc^2^)/3'
_refine_ls_weighting_scheme calc
_refine_ls_wR_factor_gt 0.0897
_refine_ls_wR_factor_ref 0.0951
_reflns_number_gt 1010
_reflns_number_total 1334
_reflns_threshold_expression >2\s(I)
_cod_data_source_file dn2073.cif
_cod_data_source_block I
_cod_original_sg_symbol_H-M 'P 21/n'
_cod_database_code 2210967
_cod_database_fobs_code 2210967

loop_
_symmetry_equiv_pos_as_xyz
'x, y, z'
'-x+1/2, y+1/2, -z+1/2'
'-x, -y, -z'
'x-1/2, -y-1/2, z-1/2'

loop_
_atom_site_type_symbol
_atom_site_label
_atom_site_fract_x
_atom_site_fract_y
_atom_site_fract_z
_atom_site_U_iso_or_equiv
_atom_site_adp_type
_atom_site_calc_flag
_atom_site_refinement_flags
_atom_site_occupancy
O O1 0.13518(12) 0.12030(18) 1.07067(8) 0.0798(3) Uani d . 1
O O2 0.27899(12) 0.40842(16) 1.05394(8) 0.0771(4) Uani d . 1
N N1 0.24026(11) 0.21968(18) 1.02619(8) 0.0546(3) Uani d . 1
N N2 0.54929(14) -0.1791(2) 0.68754(9) 0.0763(4) Uani d . 1
H H2A 0.5222 -0.3085 0.6650 0.092 Uiso calc R 1
H H2B 0.6239 -0.1100 0.6571 0.092 Uiso calc R 1
C C1 0.32067(12) 0.11439(18) 0.93955(9) 0.0442(3) Uani d . 1
C C2 0.27604(14) -0.09554(18) 0.90513(10) 0.0497(3) Uani d . 1
H H2 0.1950 -0.1690 0.9383 0.060 Uiso calc R 1
C C3 0.35252(13) -0.19298(19) 0.82193(10) 0.0524(3) Uani d . 1
H H3 0.3231 -0.3337 0.7989 0.063 Uiso calc R 1
C C4 0.47456(13) -0.0844(2) 0.77078(10) 0.0512(3) Uani d . 1
C C5 0.51814(14) 0.1269(2) 0.80791(10) 0.0521(3) Uani d . 1
H H5 0.5995 0.2011 0.7754 0.062 Uiso calc R 1
C C6 0.44237(13) 0.22455(19) 0.89115(9) 0.0477(3) Uani d . 1
H H6 0.4722 0.3644 0.9154 0.057 Uiso calc R 1

loop_
_atom_site_aniso_label
_atom_site_aniso_U_11
_atom_site_aniso_U_22
_atom_site_aniso_U_33
_atom_site_aniso_U_12
_atom_site_aniso_U_13
_atom_site_aniso_U_23
O1 0.0764(6) 0.0864(7) 0.0780(7) -0.0224(5) 0.0336(5) -0.0069(5)
O2 0.0841(7) 0.0619(6) 0.0864(7) -0.0141(5) 0.0241(5) -0.0223(5)
N1 0.0529(6) 0.0585(7) 0.0527(6) -0.0050(5) 0.0062(5) 0.0015(5)
N2 0.0780(8) 0.0774(8) 0.0744(8) -0.0006(6) 0.0196(6) -0.0184(6)
C1 0.0439(6) 0.0453(6) 0.0434(6) -0.0013(5) 0.0004(5) 0.0035(5)
C2 0.0491(6) 0.0469(6) 0.0530(7) -0.0087(5) 0.0001(5) 0.0083(5)
C3 0.0586(7) 0.0411(6) 0.0573(7) -0.0031(5) -0.0049(6) -0.0003(5)
C4 0.0490(7) 0.0543(7) 0.0501(7) 0.0059(5) -0.0020(5) -0.0003(5)
C5 0.0455(6) 0.0576(7) 0.0533(7) -0.0073(5) 0.0052(5) 0.0044(5)
C6 0.0489(6) 0.0438(6) 0.0502(7) -0.0075(5) -0.0016(5) 0.0025(5)

loop_
_atom_type_symbol
_atom_type_description
_atom_type_scat_dispersion_real
_atom_type_scat_dispersion_imag
_atom_type_scat_source
C C 0.0033 0.0016 'International Tables Vol C Tables 4.2.6.8 and 6.1.1.4'
H H 0.0000 0.0000 'International Tables Vol C Tables 4.2.6.8 and 6.1.1.4'
N N 0.0061 0.0033 'International Tables Vol C Tables 4.2.6.8 and 6.1.1.4'
O O 0.0106 0.0060 'International Tables Vol C Tables 4.2.6.8 and 6.1.1.4'

loop_
_geom_angle_atom_site_label_1
_geom_angle_atom_site_label_2
_geom_angle_atom_site_label_3
_geom_angle
O1 N1 O2 121.65(11)
O1 N1 C1 119.37(11)
O2 N1 C1 118.97(10)
C4 N2 H2A 120.0
C4 N2 H2B 120.0
H2A N2 H2B 120.0
C6 C1 C2 120.78(11)
C6 C1 N1 119.36(10)
C2 C1 N1 119.86(10)
C3 C2 C1 119.27(11)
C3 C2 H2 120.4
C1 C2 H2 120.4
C2 C3 C4 121.13(11)
C2 C3 H3 119.4
C4 C3 H3 119.4
N2 C4 C3 121.32(12)
N2 C4 C5 120.31(12)
C3 C4 C5 118.37(11)
C6 C5 C4 120.69(11)
C6 C5 H5 119.7
C4 C5 H5 119.7
C5 C6 C1 119.76(11)
C5 C6 H6 120.1
C1 C6 H6 120.1

loop_
_geom_bond_atom_site_label_1
_geom_bond_atom_site_label_2
_geom_bond_distance
O1 N1 1.2265(13)
O2 N1 1.2343(13)
N1 C1 1.4371(15)
N2 C4 1.3531(16)
N2 H2A 0.8600
N2 H2B 0.8600
C1 C6 1.3884(16)
C1 C2 1.3890(16)
C2 C3 1.3672(17)
C2 H2 0.9300
C3 C4 1.4017(17)
C3 H3 0.9300
C4 C5 1.4047(17)
C5 C6 1.3651(17)
C5 H5 0.9300
C6 H6 0.9300

loop_
_geom_hbond_atom_site_label_D
_geom_hbond_atom_site_label_H
_geom_hbond_atom_site_label_A
_geom_hbond_site_symmetry_A
_geom_hbond_distance_DH
_geom_hbond_distance_HA
_geom_hbond_distance_DA
_geom_hbond_angle_DHA
N2 H2A O1 4_655 0.86 2.43 3.1290(17) 138.7
N2 H2B O2 4_665 0.86 2.23 3.0765(17) 168.1
C6 H6 O2 3_667 0.93 2.56 3.3229(17) 139.2
C3 H3 Cg1 2_546 0.93 2.81 3.5103(15) 132.7

loop_
_cod_related_entry_id
_cod_related_entry_database
_cod_related_entry_code
1 ChemSpider 13846959
